data_4337182
loop_
_publ_author_name
'Al\'os, Joaqu\'in'
'Bola\~no, Tamara'
'Esteruelas, Miguel A.'
'Oliv\'an, Montserrat'
'O\~nate, Enrique'
'Valencia, Marta'

_publ_section_title
;
 POP-Pincer Ruthenium Complexes: d(6) Counterparts of Osmium d(4) Species.
;
_journal_issue 2
_journal_name_full 'Inorganic chemistry'
_journal_page_first 1195
_journal_page_last 1209
_journal_paper_doi 10.1021/ic402795g
_journal_volume 53
_journal_year 2014
_chemical_formula_sum 'C29 H47 Cl O2 P2 Ru S'
_chemical_formula_weight 658.19
_chemical_name_systematic
; 
 ? 
;
_space_group_IT_number 19
_symmetry_cell_setting orthorhombic
_symmetry_space_group_name_Hall 'P 2ac 2ab'
_symmetry_space_group_name_H-M 'P 21 21 21'
_atom_sites_solution_hydrogens geom
_atom_sites_solution_primary direct
_atom_sites_solution_secondary difmap
_audit_creation_method SHELXL-97
_cell_angle_alpha 90.00
_cell_angle_beta 90.00
_cell_angle_gamma 90.00
_cell_formula_units_Z 4
_cell_length_a 10.652(3)
_cell_length_b 12.276(4)
_cell_length_c 23.675(7)
_cell_measurement_reflns_used 5197
_cell_measurement_temperature 100(2)
_cell_measurement_theta_max 24
_cell_measurement_theta_min 2
_cell_volume 3095.8(16)
_computing_cell_refinement 'SAINT+ v. 6.1 (Bruker AXS, 2000)'
_computing_data_collection 'SMART v. 5.625 (Bruker AXS, 2000)'
_computing_data_reduction 'SAINT+ v. 6.1 (Bruker AXS, 2000)'
_computing_molecular_graphics 'XP, SHELXTL v. 6.1 (Bruker, 2000)'
_computing_publication_material 'XCIF, SHELXTL v. 6.1 (Bruker, 2000)'
_computing_structure_refinement 'SHELXL-97 (Sheldrick, 1997)'
_computing_structure_solution 'SHELXS-97 (Sheldrick, 1990)'
_diffrn_ambient_temperature 100(2)
_diffrn_detector_area_resol_mean 8.26
_diffrn_measured_fraction_theta_full 1.000
_diffrn_measured_fraction_theta_max 0.958
_diffrn_measurement_device_type 'Bruker SMART APEX CCD system'
_diffrn_measurement_method '\w rotations with narrow frames'
_diffrn_radiation_monochromator graphite
_diffrn_radiation_source 'fine-focus sealed tube'
_diffrn_radiation_type MoK\a
_diffrn_radiation_wavelength 0.71073
_diffrn_reflns_av_R_equivalents 0.0876
_diffrn_reflns_av_sigmaI/netI 0.0814
_diffrn_reflns_limit_h_max 14
_diffrn_reflns_limit_h_min -13
_diffrn_reflns_limit_k_max 15
_diffrn_reflns_limit_k_min -16
_diffrn_reflns_limit_l_max 31
_diffrn_reflns_limit_l_min -31
_diffrn_reflns_number 38404
_diffrn_reflns_theta_full 27.50
_diffrn_reflns_theta_max 28.86
_diffrn_reflns_theta_min 1.72
_diffrn_standards_decay_% 'no decay'
_exptl_absorpt_coefficient_mu 0.788
_exptl_absorpt_correction_T_max 0.931
_exptl_absorpt_correction_T_min 0.738
_exptl_absorpt_correction_type multi-scan
_exptl_absorpt_process_details
;
Absorption correction performed with SADABS program. This is based on the
method of Blessing: Blessing, R. H., Acta Crystallogr., Sect. A 1995, 51, 33.

SADABS: Area-Detector Absorption Correction. Bruker-AXS 
within SAINT+ package, v. 6.1 (2000).
;
_exptl_crystal_colour yellow
_exptl_crystal_density_diffrn 1.412
_exptl_crystal_density_method 'not measured'
_exptl_crystal_description 'irregular block'
_exptl_crystal_F_000 1376
_exptl_crystal_size_max 0.14
_exptl_crystal_size_mid 0.12
_exptl_crystal_size_min 0.10
_refine_diff_density_max 1.092
_refine_diff_density_min -0.441
_refine_diff_density_rms 0.095
_refine_ls_abs_structure_details 'Flack H D (1983), Acta Cryst. A39, 876-881'
_refine_ls_abs_structure_Flack 0.02(3)
_refine_ls_extinction_method none
_refine_ls_goodness_of_fit_ref 0.988
_refine_ls_hydrogen_treatment mixed
_refine_ls_matrix_type full
_refine_ls_number_parameters 342
_refine_ls_number_reflns 7623
_refine_ls_number_restraints 1
_refine_ls_restrained_S_all 0.988
_refine_ls_R_factor_all 0.0636
_refine_ls_R_factor_gt 0.0447
_refine_ls_shift/su_max 0.019
_refine_ls_shift/su_mean 0.001
_refine_ls_structure_factor_coef Fsqd
_refine_ls_weighting_details 'calc w=1/[\s^2^(Fo^2^)+(0.0301P)^2^+0.0000P] where P=(Fo^2^+2Fc^2^)/3'
_refine_ls_weighting_scheme calc
_refine_ls_wR_factor_gt 0.0807
_refine_ls_wR_factor_ref 0.0857
_reflns_number_gt 6234
_reflns_number_total 7623
_reflns_threshold_expression >2sigma(I)
_cod_data_source_file ic402795g_si_001.cif
_cod_data_source_block mae454as
_cod_original_sg_symbol_H-M P2(1)2(1)2(1)
_cod_database_code 4337182

loop_
_symmetry_equiv_pos_as_xyz
'x, y, z'
'-x+1/2, -y, z+1/2'
'-x, y+1/2, -z+1/2'
'x+1/2, -y+1/2, -z'

loop_
_atom_site_label
_atom_site_type_symbol
_atom_site_fract_x
_atom_site_fract_y
_atom_site_fract_z
_atom_site_U_iso_or_equiv
_atom_site_adp_type
_atom_site_occupancy
_atom_site_symmetry_multiplicity
_atom_site_calc_flag
_atom_site_refinement_flags
Ru Ru 0.27631(3) 0.51895(3) 0.901569(13) 0.02058(8) Uani 1 1 d D
H01 H 0.355(3) 0.4123(17) 0.9005(19) 0.029(11) Uiso 1 1 d D
Cl Cl 0.13568(10) 0.68412(9) 0.89450(5) 0.0337(3) Uani 1 1 d .
P1 P 0.43756(11) 0.58658(9) 0.84469(5) 0.0218(2) Uani 1 1 d .
P2 P 0.11334(11) 0.40540(10) 0.92879(5) 0.0228(3) Uani 1 1 d .
S S 0.35082(11) 0.55474(9) 0.98445(4) 0.0253(3) Uani 1 1 d .
O1 O 0.1998(2) 0.4751(2) 0.81550(10) 0.0228(6) Uani 1 1 d .
O2 O 0.3044(3) 0.4950(3) 1.03430(11) 0.0346(8) Uani 1 1 d .
C1 C 0.5003(4) 0.7279(3) 0.84158(18) 0.0262(10) Uani 1 1 d .
H1 H 0.5528 0.7332 0.8077 0.031 Uiso 1 1 calc R
C2 C 0.5826(4) 0.7552(3) 0.89191(19) 0.0288(10) Uani 1 1 d .
H2A H 0.6124 0.8287 0.8885 0.043 Uiso 1 1 calc R
H2B H 0.6527 0.7062 0.8930 0.043 Uiso 1 1 calc R
H2C H 0.5346 0.7479 0.9260 0.043 Uiso 1 1 calc R
C3 C 0.3946(4) 0.8116(4) 0.8355(2) 0.0316(11) Uani 1 1 d .
H3A H 0.3372 0.8043 0.8665 0.047 Uiso 1 1 calc R
H3B H 0.3508 0.7994 0.8006 0.047 Uiso 1 1 calc R
H3C H 0.4296 0.8837 0.8355 0.047 Uiso 1 1 calc R
C4 C 0.5828(4) 0.5007(4) 0.83955(17) 0.0280(10) Uani 1 1 d .
H4 H 0.6174 0.4963 0.8778 0.034 Uiso 1 1 calc R
C5 C 0.6882(4) 0.5409(4) 0.80209(19) 0.0347(12) Uani 1 1 d .
H5A H 0.7599 0.4943 0.8064 0.052 Uiso 1 1 calc R
H5B H 0.7103 0.6139 0.8127 0.052 Uiso 1 1 calc R
H5C H 0.6612 0.5401 0.7634 0.052 Uiso 1 1 calc R
C6 C 0.5468(5) 0.3836(4) 0.8227(2) 0.0415(13) Uani 1 1 d .
H6A H 0.5165 0.3830 0.7846 0.062 Uiso 1 1 calc R
H6B H 0.4823 0.3573 0.8476 0.062 Uiso 1 1 calc R
H6C H 0.6192 0.3373 0.8256 0.062 Uiso 1 1 calc R
C7 C 0.3696(4) 0.5707(3) 0.77378(16) 0.0220(9) Uani 1 1 d .
C8 C 0.4328(4) 0.6111(3) 0.72660(17) 0.0221(9) Uani 1 1 d .
H8 H 0.5055 0.6519 0.7313 0.026 Uiso 1 1 calc R
C9 C 0.3876(4) 0.5906(3) 0.67271(17) 0.0234(9) Uani 1 1 d .
H9 H 0.4300 0.6173 0.6413 0.028 Uiso 1 1 calc R
C10 C 0.2788(4) 0.5300(3) 0.66597(15) 0.0245(8) Uani 1 1 d .
H10 H 0.2500 0.5149 0.6297 0.029 Uiso 1 1 calc R
C11 C 0.2109(4) 0.4909(3) 0.71266(15) 0.0205(8) Uani 1 1 d .
C12 C 0.2588(3) 0.5123(3) 0.76590(15) 0.0177(8) Uani 1 1 d .
C13 C 0.0942(4) 0.4086(3) 0.81017(18) 0.0228(9) Uani 1 1 d .
C14 C 0.0428(4) 0.3822(3) 0.75729(18) 0.0207(9) Uani 1 1 d .
C15 C 0.0929(4) 0.4265(4) 0.70226(18) 0.0270(10) Uani 1 1 d .
C16 C -0.0060(4) 0.4971(4) 0.6737(2) 0.0464(14) Uani 1 1 d .
H16A H -0.0312 0.5543 0.6989 0.070 Uiso 1 1 calc R
H16B H -0.0775 0.4532 0.6642 0.070 Uiso 1 1 calc R
H16C H 0.0285 0.5284 0.6399 0.070 Uiso 1 1 calc R
C17 C 0.1267(5) 0.3282(4) 0.6640(2) 0.0451(14) Uani 1 1 d .
H17A H 0.1642 0.3542 0.6296 0.068 Uiso 1 1 calc R
H17B H 0.0518 0.2880 0.6552 0.068 Uiso 1 1 calc R
H17C H 0.1849 0.2817 0.6833 0.068 Uiso 1 1 calc R
C18 C 0.0459(4) 0.3674(4) 0.86083(17) 0.0224(9) Uani 1 1 d .
C19 C -0.0599(4) 0.2990(4) 0.85735(19) 0.0298(10) Uani 1 1 d .
H19 H -0.0955 0.2717 0.8903 0.036 Uiso 1 1 calc R
C20 C -0.1118(4) 0.2717(4) 0.8056(2) 0.0324(11) Uani 1 1 d .
H20 H -0.1810 0.2257 0.8039 0.039 Uiso 1 1 calc R
C21 C -0.0603(4) 0.3132(3) 0.75676(19) 0.0268(10) Uani 1 1 d .
H21 H -0.0959 0.2943 0.7222 0.032 Uiso 1 1 calc R
C22 C 0.1411(5) 0.2663(4) 0.95823(19) 0.0321(11) Uani 1 1 d .
H22 H 0.0617 0.2267 0.9543 0.038 Uiso 1 1 calc R
C23 C 0.2371(5) 0.2044(4) 0.9234(2) 0.0479(14) Uani 1 1 d .
H23A H 0.3183 0.2370 0.9282 0.072 Uiso 1 1 calc R
H23B H 0.2138 0.2071 0.8842 0.072 Uiso 1 1 calc R
H23C H 0.2399 0.1299 0.9357 0.072 Uiso 1 1 calc R
C24 C 0.1735(5) 0.2645(4) 1.0203(2) 0.0431(13) Uani 1 1 d .
H24A H 0.1923 0.1912 1.0316 0.065 Uiso 1 1 calc R
H24B H 0.1034 0.2911 1.0417 0.065 Uiso 1 1 calc R
H24C H 0.2452 0.3100 1.0269 0.065 Uiso 1 1 calc R
C25 C -0.0289(4) 0.4494(4) 0.96973(17) 0.0278(10) Uani 1 1 d .
H25 H -0.0710 0.3836 0.9835 0.033 Uiso 1 1 calc R
C26 C -0.1235(4) 0.5131(4) 0.93454(19) 0.0380(11) Uani 1 1 d .
H26A H -0.1901 0.5385 0.9584 0.057 Uiso 1 1 calc R
H26B H -0.1575 0.4666 0.9057 0.057 Uiso 1 1 calc R
H26C H -0.0825 0.5742 0.9172 0.057 Uiso 1 1 calc R
C27 C 0.0084(4) 0.5169(4) 1.02086(18) 0.0353(11) Uani 1 1 d .
H27A H 0.0364 0.5874 1.0087 0.053 Uiso 1 1 calc R
H27B H 0.0749 0.4808 1.0408 0.053 Uiso 1 1 calc R
H27C H -0.0627 0.5251 1.0454 0.053 Uiso 1 1 calc R
C28 C 0.5170(4) 0.5397(4) 0.99178(19) 0.0364(12) Uani 1 1 d .
H28A H 0.5417 0.5600 1.0293 0.055 Uiso 1 1 calc R
H28B H 0.5588 0.5857 0.9649 0.055 Uiso 1 1 calc R
H28C H 0.5399 0.4651 0.9850 0.055 Uiso 1 1 calc R
C29 C 0.3348(4) 0.6961(4) 1.00290(19) 0.0327(11) Uani 1 1 d .
H29A H 0.2495 0.7106 1.0136 0.049 Uiso 1 1 calc R
H29B H 0.3568 0.7404 0.9710 0.049 Uiso 1 1 calc R
H29C H 0.3896 0.7127 1.0339 0.049 Uiso 1 1 calc R

loop_
_atom_site_aniso_label
_atom_site_aniso_U_11
_atom_site_aniso_U_22
_atom_site_aniso_U_33
_atom_site_aniso_U_23
_atom_site_aniso_U_13
_atom_site_aniso_U_12
Ru 0.02245(15) 0.02589(16) 0.01342(13) -0.00039(14) -0.00184(15) 0.00112(15)
Cl 0.0305(6) 0.0360(6) 0.0346(6) 0.0049(5) -0.0019(5) 0.0049(5)
P1 0.0232(6) 0.0243(6) 0.0180(5) -0.0006(4) -0.0022(5) 0.0001(5)
P2 0.0232(6) 0.0279(6) 0.0172(6) 0.0015(5) 0.0001(5) 0.0026(5)
S 0.0256(6) 0.0332(6) 0.0170(5) 0.0013(4) -0.0010(4) -0.0024(5)
O1 0.0225(16) 0.0331(16) 0.0127(12) -0.0029(12) 0.0019(11) -0.0083(14)
O2 0.0337(18) 0.049(2) 0.0215(15) 0.0056(14) -0.0024(12) -0.0104(16)
C1 0.031(3) 0.026(2) 0.022(2) -0.0054(18) 0.0008(19) -0.002(2)
C2 0.023(2) 0.032(2) 0.031(3) -0.007(2) 0.001(2) -0.0049(19)
C3 0.030(3) 0.028(3) 0.037(3) -0.003(2) 0.000(2) -0.002(2)
C4 0.026(2) 0.034(3) 0.024(2) -0.0003(19) -0.0028(17) 0.004(2)
C5 0.026(3) 0.041(3) 0.037(3) -0.006(2) 0.0040(19) 0.006(2)
C6 0.039(3) 0.030(3) 0.055(4) -0.007(2) 0.010(3) 0.003(2)
C7 0.025(2) 0.024(2) 0.018(2) -0.0015(17) -0.0026(17) 0.0012(19)
C8 0.019(2) 0.022(2) 0.025(2) -0.0026(17) -0.0013(17) 0.0005(18)
C9 0.022(2) 0.027(2) 0.021(2) 0.0040(18) 0.0028(18) 0.0020(19)
C10 0.027(2) 0.032(2) 0.0152(17) -0.0027(16) -0.0009(19) 0.004(2)
C11 0.019(2) 0.022(2) 0.0206(18) -0.0031(16) -0.0009(16) -0.0036(19)
C12 0.013(2) 0.024(2) 0.0156(17) 0.0014(15) 0.0013(14) 0.0015(17)
C13 0.021(2) 0.023(2) 0.024(2) -0.0045(18) 0.0006(18) -0.0018(18)
C14 0.017(2) 0.023(2) 0.022(2) -0.0045(17) -0.0034(17) -0.0004(17)
C15 0.029(3) 0.032(3) 0.020(2) -0.0018(18) -0.0052(19) -0.011(2)
C16 0.035(3) 0.061(4) 0.044(3) 0.024(3) -0.013(2) -0.008(3)
C17 0.050(3) 0.052(3) 0.034(3) -0.021(2) 0.011(3) -0.025(3)
C18 0.024(2) 0.025(2) 0.018(2) -0.0026(17) -0.0041(18) 0.0000(19)
C19 0.028(3) 0.035(3) 0.027(3) 0.003(2) 0.002(2) 0.002(2)
C20 0.030(3) 0.028(3) 0.039(3) -0.004(2) 0.002(2) -0.008(2)
C21 0.024(2) 0.030(3) 0.027(2) -0.0056(19) -0.0088(19) -0.002(2)
C22 0.035(3) 0.031(3) 0.030(3) 0.006(2) 0.000(2) 0.002(2)
C23 0.064(4) 0.034(3) 0.046(3) 0.004(2) 0.008(3) 0.013(3)
C24 0.065(4) 0.030(3) 0.035(3) 0.009(2) -0.010(3) -0.002(3)
C25 0.029(2) 0.035(3) 0.020(2) -0.0027(18) 0.0023(18) 0.001(2)
C26 0.026(2) 0.050(3) 0.038(3) -0.003(2) 0.003(2) 0.013(2)
C27 0.034(3) 0.043(3) 0.028(2) -0.011(2) 0.007(2) 0.000(2)
C28 0.036(3) 0.046(3) 0.027(2) 0.004(2) -0.011(2) -0.001(2)
C29 0.033(3) 0.038(3) 0.027(3) -0.007(2) 0.000(2) -0.001(2)

loop_
_atom_type_symbol
_atom_type_description
_atom_type_scat_dispersion_real
_atom_type_scat_dispersion_imag
_atom_type_scat_source
C C 0.0033 0.0016 'International Tables Vol C Tables 4.2.6.8 and 6.1.1.4'
H H 0.0000 0.0000 'International Tables Vol C Tables 4.2.6.8 and 6.1.1.4'
O O 0.0106 0.0060 'International Tables Vol C Tables 4.2.6.8 and 6.1.1.4'
P P 0.1023 0.0942 'International Tables Vol C Tables 4.2.6.8 and 6.1.1.4'
S S 0.1246 0.1234 'International Tables Vol C Tables 4.2.6.8 and 6.1.1.4'
Cl Cl 0.1484 0.1585 'International Tables Vol C Tables 4.2.6.8 and 6.1.1.4'
Ru Ru -1.2594 0.8363 'International Tables Vol C Tables 4.2.6.8 and 6.1.1.4'

loop_
_geom_angle_atom_site_label_1
_geom_angle_atom_site_label_2
_geom_angle_atom_site_label_3
_geom_angle
S Ru O1 177.93(8)
S Ru P2 98.33(5)
O1 Ru P2 80.64(7)
S Ru P1 100.43(5)
O1 Ru P1 80.21(7)
P2 Ru P1 157.69(4)
S Ru Cl 96.58(4)
O1 Ru Cl 85.29(8)
P2 Ru Cl 93.27(5)
P1 Ru Cl 96.47(4)
S Ru H01 89.3(16)
O1 Ru H01 88.8(16)
P2 Ru H01 84.2(14)
P1 Ru H01 84.0(15)
Cl Ru H01 173.9(15)
C7 P1 C1 101.8(2)
C7 P1 C4 101.88(19)
C1 P1 C4 103.0(2)
C7 P1 Ru 101.49(15)
C1 P1 Ru 128.20(15)
C4 P1 Ru 116.38(14)
C18 P2 C22 99.1(2)
C18 P2 C25 102.2(2)
C22 P2 C25 101.4(2)
C18 P2 Ru 101.74(15)
C22 P2 Ru 122.33(16)
C25 P2 Ru 125.09(15)
O2 S C28 101.7(2)
O2 S C29 104.7(2)
C28 S C29 99.8(2)
O2 S Ru 120.13(14)
C28 S Ru 115.49(16)
C29 S Ru 112.45(15)
C13 O1 C12 118.3(3)
C13 O1 Ru 120.8(2)
C12 O1 Ru 120.9(2)
C2 C1 C3 110.5(4)
C2 C1 P1 112.5(3)
C3 C1 P1 111.4(3)
C2 C1 H1 107.4
C3 C1 H1 107.4
P1 C1 H1 107.4
C1 C2 H2A 109.5
C1 C2 H2B 109.5
H2A C2 H2B 109.5
C1 C2 H2C 109.5
H2A C2 H2C 109.5
H2B C2 H2C 109.5
C1 C3 H3A 109.5
C1 C3 H3B 109.5
H3A C3 H3B 109.5
C1 C3 H3C 109.5
H3A C3 H3C 109.5
H3B C3 H3C 109.5
C5 C4 C6 109.7(4)
C5 C4 P1 117.8(3)
C6 C4 P1 109.6(3)
C5 C4 H4 106.3
C6 C4 H4 106.3
P1 C4 H4 106.3
C4 C5 H5A 109.5
C4 C5 H5B 109.5
H5A C5 H5B 109.5
C4 C5 H5C 109.5
H5A C5 H5C 109.5
H5B C5 H5C 109.5
C4 C6 H6A 109.5
C4 C6 H6B 109.5
H6A C6 H6B 109.5
C4 C6 H6C 109.5
H6A C6 H6C 109.5
H6B C6 H6C 109.5
C12 C7 C8 119.0(4)
C12 C7 P1 120.7(3)
C8 C7 P1 120.2(3)
C9 C8 C7 120.3(4)
C9 C8 H8 119.8
C7 C8 H8 119.8
C8 C9 C10 119.5(4)
C8 C9 H9 120.2
C10 C9 H9 120.2
C9 C10 C11 121.5(3)
C9 C10 H10 119.2
C11 C10 H10 119.2
C12 C11 C10 117.5(4)
C12 C11 C15 123.8(3)
C10 C11 C15 118.7(3)
C11 C12 C7 122.1(4)
C11 C12 O1 122.2(3)
C7 C12 O1 115.7(3)
O1 C13 C18 115.5(4)
O1 C13 C14 122.0(4)
C18 C13 C14 122.4(4)
C21 C14 C13 117.3(4)
C21 C14 C15 119.5(4)
C13 C14 C15 123.2(4)
C11 C15 C14 110.1(3)
C11 C15 C16 110.6(4)
C14 C15 C16 110.2(4)
C11 C15 C17 108.1(4)
C14 C15 C17 107.8(4)
C16 C15 C17 110.1(4)
C15 C16 H16A 109.5
C15 C16 H16B 109.5
H16A C16 H16B 109.5
C15 C16 H16C 109.5
H16A C16 H16C 109.5
H16B C16 H16C 109.5
C15 C17 H17A 109.5
C15 C17 H17B 109.5
H17A C17 H17B 109.5
C15 C17 H17C 109.5
H17A C17 H17C 109.5
H17B C17 H17C 109.5
C13 C18 C19 117.4(4)
C13 C18 P2 121.3(3)
C19 C18 P2 121.3(3)
C20 C19 C18 121.0(4)
C20 C19 H19 119.5
C18 C19 H19 119.5
C21 C20 C19 119.6(4)
C21 C20 H20 120.2
C19 C20 H20 120.2
C20 C21 C14 122.2(4)
C20 C21 H21 118.9
C14 C21 H21 118.9
C24 C22 C23 111.6(4)
C24 C22 P2 114.4(3)
C23 C22 P2 111.2(3)
C24 C22 H22 106.4
C23 C22 H22 106.4
P2 C22 H22 106.4
C22 C23 H23A 109.5
C22 C23 H23B 109.5
H23A C23 H23B 109.5
C22 C23 H23C 109.5
H23A C23 H23C 109.5
H23B C23 H23C 109.5
C22 C24 H24A 109.5
C22 C24 H24B 109.5
H24A C24 H24B 109.5
C22 C24 H24C 109.5
H24A C24 H24C 109.5
H24B C24 H24C 109.5
C27 C25 C26 109.2(4)
C27 C25 P2 110.9(3)
C26 C25 P2 113.5(3)
C27 C25 H25 107.7
C26 C25 H25 107.7
P2 C25 H25 107.7
C25 C26 H26A 109.5
C25 C26 H26B 109.5
H26A C26 H26B 109.5
C25 C26 H26C 109.5
H26A C26 H26C 109.5
H26B C26 H26C 109.5
C25 C27 H27A 109.5
C25 C27 H27B 109.5
H27A C27 H27B 109.5
C25 C27 H27C 109.5
H27A C27 H27C 109.5
H27B C27 H27C 109.5
S C28 H28A 109.5
S C28 H28B 109.5
H28A C28 H28B 109.5
S C28 H28C 109.5
H28A C28 H28C 109.5
H28B C28 H28C 109.5
S C29 H29A 109.5
S C29 H29B 109.5
H29A C29 H29B 109.5
S C29 H29C 109.5
H29A C29 H29C 109.5
H29B C29 H29C 109.5

loop_
_geom_bond_atom_site_label_1
_geom_bond_atom_site_label_2
_geom_bond_distance
Ru S 2.1619(12)
Ru O1 2.259(3)
Ru P2 2.3178(13)
Ru P1 2.3351(13)
Ru Cl 2.5265(12)
Ru H01 1.553(10)
P1 C7 1.839(4)
P1 C1 1.861(4)
P1 C4 1.876(4)
P2 C18 1.823(4)
P2 C22 1.867(5)
P2 C25 1.878(4)
S O2 1.475(3)
S C28 1.788(4)
S C29 1.797(5)
O1 C13 1.395(5)
O1 C12 1.408(4)
C1 C2 1.517(6)
C1 C3 1.531(6)
C1 H1 0.9800
C2 H2A 0.9600
C2 H2B 0.9600
C2 H2C 0.9600
C3 H3A 0.9600
C3 H3B 0.9600
C3 H3C 0.9600
C4 C5 1.513(6)
C4 C6 1.541(6)
C4 H4 0.9800
C5 H5A 0.9600
C5 H5B 0.9600
C5 H5C 0.9600
C6 H6A 0.9600
C6 H6B 0.9600
C6 H6C 0.9600
C7 C12 1.393(5)
C7 C8 1.395(5)
C8 C9 1.386(5)
C8 H8 0.9300
C9 C10 1.387(6)
C9 H9 0.9300
C10 C11 1.405(5)
C10 H10 0.9300
C11 C12 1.385(5)
C11 C15 1.505(5)
C13 C18 1.400(6)
C13 C14 1.405(6)
C14 C21 1.386(5)
C14 C15 1.509(6)
C15 C16 1.523(6)
C15 C17 1.552(6)
C16 H16A 0.9600
C16 H16B 0.9600
C16 H16C 0.9600
C17 H17A 0.9600
C17 H17B 0.9600
C17 H17C 0.9600
C18 C19 1.408(6)
C19 C20 1.384(6)
C19 H19 0.9300
C20 C21 1.378(6)
C20 H20 0.9300
C21 H21 0.9300
C22 C24 1.509(6)
C22 C23 1.518(6)
C22 H22 0.9800
C23 H23A 0.9600
C23 H23B 0.9600
C23 H23C 0.9600
C24 H24A 0.9600
C24 H24B 0.9600
C24 H24C 0.9600
C25 C27 1.520(6)
C25 C26 1.523(6)
C25 H25 0.9800
C26 H26A 0.9600
C26 H26B 0.9600
C26 H26C 0.9600
C27 H27A 0.9600
C27 H27B 0.9600
C27 H27C 0.9600
C28 H28A 0.9600
C28 H28B 0.9600
C28 H28C 0.9600
C29 H29A 0.9600
C29 H29B 0.9600
C29 H29C 0.9600
